data_7009904
loop_
_publ_author_name
'da Silva, Ana C.'
'Piotrowski, Holger'
'Mayer, Peter'
'Polborn, Kurt'
'Severin, Kay'

_publ_section_title
;
 Heterometallic bromo-bridged complexes with a Re(CO)3 fragment
;
_journal_issue 17
_journal_name_full 'Journal of the Chemical Society, Dalton Transactions'
_journal_page_first 2960
_journal_paper_doi 10.1039/b004262p
_journal_year 2000
_chemical_compound_source
;

;
_chemical_formula_moiety 'Re1 Ir1 Br3 O3 C13 H15'
_chemical_formula_sum 'C13 H15 Br3 Ir O3 Re'
_chemical_formula_weight 837.392
_chemical_name_systematic ?
_space_group_IT_number 14
_symmetry_cell_setting monoclinic
_symmetry_Int_Tables_number 14
_symmetry_space_group_name_Hall '-P 2yn'
_symmetry_space_group_name_H-M 'P 1 21/n 1'
_atom_sites_solution_hydrogens geom
_atom_sites_solution_primary direct
_atom_sites_solution_secondary difmap
_audit_block_code Re_Ir_(CO)3_C10H15_Br3_e105_beck
_audit_creation_date 30-Apr-00
_audit_creation_method 'form98_1/compatible with shelxl97-2'
_cell_angle_alpha 90
_cell_angle_beta 90.574(10)
_cell_angle_gamma 90
_cell_formula_units_Z 4
_cell_length_a 9.7123(7)
_cell_length_b 14.9342(10)
_cell_length_c 12.2606(10)
_cell_measurement_reflns_used 5000
_cell_measurement_temperature 200(3)
_cell_measurement_theta_max 25.9
_cell_measurement_theta_min 2.1
_cell_volume 1778.3(2)
_computing_cell_refinement 'Stoe IPDS software (Darmstadt, Germany)'
_computing_data_collection 'Stoe IPDS software (Darmstadt, Germany)'
_computing_data_reduction 'Stoe IPDS software (Darmstadt, Germany)'
_computing_molecular_graphics
;ORTEP (M. N. Burnett, C. K. Johnson, ORTEP-III: Oak Ridge Thermal Ellipsoid
 Plot Program for Crystal Structure Illustrations, Oak Ridge National
 Laboratory Report ORNL-6895, 1996). Windows version (L. J. Farrugia, Univ.
 Glasgow) used --- SCHAKAL (E. Keller, University of  Freiburg (Breisgau),
 Germany, 1995).
;
_computing_publication_material
;PLATON (A. L. Spek, Acta Crystallogr, Sect. A, 1990, 46, C34, 1995 version).
--- T.B.Cohen, Pure Appl. Chem. 1996,68,2339-2359 (atomic masses).
;
_computing_structure_refinement 'SHELXL-97 (G. M. Sheldrick. University of G\"ottingen, 97-2 version)'
_computing_structure_solution 'SIR97 (Cascarano et al.,Acta Crystallogr., Sect A, 1996, C79)'
_diffrn_ambient_temperature 200(3)
_diffrn_measured_fraction_theta_full 0.988
_diffrn_measured_fraction_theta_max 0.988
_diffrn_measurement_device 'image-plate area detector'
_diffrn_measurement_device_type 'Stoe IPDS'
_diffrn_measurement_method 'area detection'
_diffrn_radiation_collimation '0.5 mm collimator'
_diffrn_radiation_monochromator graphite
_diffrn_radiation_source 'fine-focus sealed tube'
_diffrn_radiation_type MoK\a
_diffrn_radiation_wavelength 0.71073
_diffrn_reflns_av_R_equivalents 0.1013
_diffrn_reflns_av_sigmaI/netI 0.0686
_diffrn_reflns_limit_h_max 10
_diffrn_reflns_limit_h_min -11
_diffrn_reflns_limit_k_max 18
_diffrn_reflns_limit_k_min -17
_diffrn_reflns_limit_l_max 15
_diffrn_reflns_limit_l_min -14
_diffrn_reflns_number 11649
_diffrn_reflns_theta_full 25.92
_diffrn_reflns_theta_max 25.92
_diffrn_reflns_theta_min 2.15
_diffrn_source_current 50_mA
_diffrn_source_power 2.75_kW
_diffrn_source_type 'Spellman DF4 Series'
_diffrn_source_voltage 55_kV
_exptl_absorpt_coefficient_mu 21.022
_exptl_absorpt_correction_T_max 0.4960
_exptl_absorpt_correction_T_min 0.2626
_exptl_absorpt_correction_type numerical
_exptl_absorpt_process_details 'XRed, rev. 1.09, Stoe (Darmstadt, Germany)'
_exptl_crystal_colour orange
_exptl_crystal_density_diffrn 3.1278(4)
_exptl_crystal_density_method 'not measured'
_exptl_crystal_description irregular
_exptl_crystal_F_000 1496
_exptl_crystal_size_max 0.33
_exptl_crystal_size_mid 0.05
_exptl_crystal_size_min 0.04
_refine_diff_density_max 1.152
_refine_diff_density_min -2.678
_refine_diff_density_rms 0.262
_refine_ls_extinction_method none
_refine_ls_goodness_of_fit_ref 0.999
_refine_ls_hydrogen_treatment constr
_refine_ls_matrix_type full
_refine_ls_number_parameters 190
_refine_ls_number_reflns 3421
_refine_ls_number_restraints 0
_refine_ls_restrained_S_all 0.999
_refine_ls_R_factor_all 0.0341
_refine_ls_R_factor_gt 0.0286
_refine_ls_shift/su_max 0.001
_refine_ls_shift/su_mean 0.000
_refine_ls_structure_factor_coef Fsqd
_refine_ls_weighting_scheme calc
_refine_ls_wR_factor_gt 0.0715
_refine_ls_wR_factor_ref 0.0730
_reflns_number_gt 2939
_reflns_number_total 3421
_reflns_threshold_expression >2sigma(I)
_cod_data_source_file b004262p.txt
_cod_data_source_block e105
_cod_original_sg_symbol_H-M 'P 21/n'
_cod_database_code 7009904
_kl_diffrn_detector_area_phi_start 0.0
_kl_diffrn_detector_area_phi_end 170.0
_kl_diffrn_detector_area_phi_incr 1.0
_kl_diffrn_detector_area_expos_time 4.00_min
_kl_diffrn_detector_area_plate_dist 70.0_mm
_kl_diffrn_detector_area_eff_mos_spread 0.007
_kl_diffrn_detector_area_profile_funct dynamic
_kl_diffrn_detector_area_profile_min 11
_kl_diffrn_detector_area_profile_max 21
_kl_archive_shelxl_comment 'release 97-2'
_kl_archive_shelxl_res
;
TITL   e105 in P21/n (14), sir97
CELL  0.71073    9.7123   14.9342   12.2606    90.000    90.574    90.000
ZERR  4          0.0007    0.0010    0.0010     0.000     0.010     0.000
LATT  1
SYMM   .50000-X,  .50000+Y,  .50000-Z
SFAC    C   H   O   BR  RE  IR
UNIT    52  60  12  12   4   4
L.S.      8
FMAP      2
PLAN     -25

TEMP  -73
BOND  $H
CONF
ACTA

WGHT    0.031000
FVAR       0.16754
IR    6    0.362330    0.181001    0.248349    11.00000    0.01279    0.01343 =
         0.01124   -0.00037   -0.00035    0.00062
RE    5    0.622762    0.025408    0.240424    11.00000    0.01378    0.01509 =
         0.02258    0.00089    0.00078    0.00107
BR1   4    0.624546    0.201290    0.267532    11.00000    0.01670    0.01998 =
         0.02686   -0.00415   -0.00305   -0.00209
BR2   4    0.430946    0.072196    0.099121    11.00000    0.02355    0.03143 =
         0.02590   -0.01346   -0.00575    0.00678
BR3   4    0.412433    0.046210    0.372551    11.00000    0.02534    0.03404 =
         0.03452    0.02019    0.01319    0.01053
O1    3    0.854863    0.021634    0.076118    11.00000    0.02660    0.04534 =
         0.02939   -0.00215    0.00547    0.00197
C1    1    0.766549    0.023160    0.137256    11.00000    0.02064    0.01892 =
         0.01979   -0.00134   -0.00367   -0.00149
O2    3    0.837544   -0.028192    0.411334    11.00000    0.02029    0.05262 =
         0.02726    0.01553   -0.00418    0.01255
C2    1    0.752944   -0.005265    0.348492    11.00000    0.02130    0.01949 =
         0.02846   -0.00029    0.01070   -0.00573
O3    3    0.580097   -0.173278    0.198645    11.00000    0.03127    0.02091 =
         0.13228   -0.00926   -0.00505   -0.00543
C3    1    0.596900   -0.098411    0.214182    11.00000    0.01408    0.02124 =
         0.06349    0.00546   -0.00078   -0.00223
C4    1    0.304066    0.316891    0.282936    11.00000    0.02081    0.01306 =
         0.01527    0.00058   -0.00101    0.00440
C5    1    0.225183    0.257747    0.347404    11.00000    0.02153    0.01822 =
         0.01355   -0.00319    0.00444    0.00230
C6    1    0.148402    0.198510    0.277861    11.00000    0.00904    0.01766 =
         0.01999    0.00257   -0.00026   -0.00070
C7    1    0.274348    0.295816    0.168789    11.00000    0.02434    0.01441 =
         0.01433    0.00235   -0.00204    0.00805
C8    1    0.177817    0.224231    0.165996    11.00000    0.01918    0.01583 =
         0.01650   -0.00044   -0.00206    0.00501
C9    1    0.393304    0.391008    0.320615    11.00000    0.03535    0.01485 =
         0.02900   -0.00462   -0.00420   -0.00345
AFIX  33
H9A   2    0.434848    0.420377    0.257492    11.00000   -1.50000
H9B   2    0.466126    0.367260    0.368362    11.00000   -1.50000
H9C   2    0.338147    0.434560    0.360991    11.00000   -1.50000
AFIX   0
C10   1    0.215508    0.259265    0.470769    11.00000    0.03470    0.03088 =
         0.00994   -0.00463    0.00287   -0.00326
AFIX  33
H10A  2    0.153998    0.211307    0.494829    11.00000   -1.50000
H10B  2    0.178999    0.317224    0.494324    11.00000   -1.50000
H10C  2    0.307274    0.250245    0.502873    11.00000   -1.50000
AFIX   0
C11   1    0.047933    0.128568    0.312075    11.00000    0.01939    0.01852 =
         0.03493   -0.00462    0.00659   -0.00211
AFIX  33
H11A  2    0.012304    0.097256    0.247466    11.00000   -1.50000
H11B  2   -0.028454    0.156933    0.350637    11.00000   -1.50000
H11C  2    0.093975    0.085589    0.360587    11.00000   -1.50000
AFIX   0
C12   1    0.115727    0.184197    0.067109    11.00000    0.01716    0.04254 =
         0.02564   -0.00481   -0.01636   -0.00251
AFIX  33
H12A  2    0.050164    0.137553    0.088123    11.00000   -1.50000
H12B  2    0.188224    0.157770    0.022351    11.00000   -1.50000
H12C  2    0.067549    0.230675    0.025163    11.00000   -1.50000
AFIX   0
C13   1    0.331437    0.342476    0.071004    11.00000    0.03879    0.02771 =
         0.02348    0.00450    0.00279    0.00551
AFIX  33
H13A  2    0.398686    0.387557    0.094692    11.00000   -1.50000
H13B  2    0.256437    0.371747    0.030554    11.00000   -1.50000
H13C  2    0.376538    0.298652    0.023789    11.00000   -1.50000
HKLF      4

REM    e105 in P21/n (14), sir97
REM R1 =  0.0286 for   2939 Fo > 4sig(Fo)  and  0.0341 for all   3421 data
REM    190 parameters refined using      0 restraints

END

WGHT      0.0310      0.0000
REM Highest difference peak  1.152,  deepest hole -2.678,  1-sigma level  0.262
Q1    1   0.6249  0.0847  0.2399  11.00000  0.05    1.15
Q2    1   0.4248  0.2362  0.1939  11.00000  0.05    1.05
Q3    1   0.6251 -0.0332  0.2439  11.00000  0.05    1.04
Q4    1   0.2846  0.1401  0.2953  11.00000  0.05    1.03
Q5    1   0.2879  0.2283  0.3006  11.00000  0.05    1.02
Q6    1   0.3669  0.1189  0.2800  11.00000  0.05    1.02
;

loop_
_symmetry_equiv_pos_as_xyz
'x, y, z'
'-x+1/2, y+1/2, -z+1/2'
'-x, -y, -z'
'x-1/2, -y-1/2, z-1/2'

loop_
_atom_site_label
_atom_site_type_symbol
_atom_site_fract_x
_atom_site_fract_y
_atom_site_fract_z
_atom_site_U_iso_or_equiv
_atom_site_adp_type
_atom_site_occupancy
_atom_site_symmetry_multiplicity
_atom_site_calc_flag
_atom_site_refinement_flags
_atom_site_disorder_assembly
_atom_site_disorder_group
Ir Ir 0.36233(3) 0.181001(16) 0.248349(17) 0.01249(9) Uani 1 1 d . . .
Re Re 0.62276(3) 0.025408(18) 0.240424(19) 0.01714(9) Uani 1 1 d . . .
Br1 Br 0.62455(8) 0.20129(5) 0.26753(5) 0.02120(16) Uani 1 1 d . . .
Br2 Br 0.43095(8) 0.07220(5) 0.09912(5) 0.02700(18) Uani 1 1 d . . .
Br3 Br 0.41243(9) 0.04621(5) 0.37255(6) 0.03121(19) Uani 1 1 d . . .
O1 O 0.8549(6) 0.0216(4) 0.0761(4) 0.0337(13) Uani 1 1 d . . .
C1 C 0.7665(8) 0.0232(5) 0.1373(5) 0.0198(15) Uani 1 1 d . . .
O2 O 0.8375(6) -0.0282(4) 0.4113(4) 0.0334(14) Uani 1 1 d . . .
C2 C 0.7529(8) -0.0053(5) 0.3485(5) 0.0230(16) Uani 1 1 d . . .
O3 O 0.5801(8) -0.1733(4) 0.1986(8) 0.062(2) Uani 1 1 d . . .
C3 C 0.5969(9) -0.0984(5) 0.2142(7) 0.0329(18) Uani 1 1 d . . .
C4 C 0.3041(8) 0.3169(4) 0.2829(5) 0.0164(14) Uani 1 1 d . . .
C5 C 0.2252(8) 0.2577(4) 0.3474(5) 0.0177(14) Uani 1 1 d . . .
C6 C 0.1484(7) 0.1985(4) 0.2779(5) 0.0156(13) Uani 1 1 d . . .
C7 C 0.2743(8) 0.2958(4) 0.1688(5) 0.0177(14) Uani 1 1 d . . .
C8 C 0.1778(8) 0.2242(4) 0.1660(5) 0.0172(14) Uani 1 1 d . . .
C9 C 0.3933(9) 0.3910(5) 0.3206(6) 0.0264(17) Uani 1 1 d . . .
H9A H 0.4348 0.4204 0.2575 0.040 Uiso 1 1 calc R . .
H9B H 0.4661 0.3673 0.3684 0.040 Uiso 1 1 calc R . .
H9C H 0.3381 0.4346 0.3610 0.040 Uiso 1 1 calc R . .
C10 C 0.2155(8) 0.2593(5) 0.4708(5) 0.0252(17) Uani 1 1 d . . .
H10A H 0.1540 0.2113 0.4948 0.038 Uiso 1 1 calc R . .
H10B H 0.1790 0.3172 0.4943 0.038 Uiso 1 1 calc R . .
H10C H 0.3073 0.2502 0.5029 0.038 Uiso 1 1 calc R . .
C11 C 0.0479(8) 0.1286(5) 0.3121(6) 0.0242(15) Uani 1 1 d . . .
H11A H 0.0123 0.0973 0.2475 0.036 Uiso 1 1 calc R . .
H11B H -0.0285 0.1569 0.3506 0.036 Uiso 1 1 calc R . .
H11C H 0.0940 0.0856 0.3606 0.036 Uiso 1 1 calc R . .
C12 C 0.1157(8) 0.1842(6) 0.0671(6) 0.0286(18) Uani 1 1 d . . .
H12A H 0.0502 0.1376 0.0881 0.043 Uiso 1 1 calc R . .
H12B H 0.1882 0.1578 0.0224 0.043 Uiso 1 1 calc R . .
H12C H 0.0675 0.2307 0.0252 0.043 Uiso 1 1 calc R . .
C13 C 0.3314(9) 0.3425(5) 0.0710(6) 0.0300(18) Uani 1 1 d . . .
H13A H 0.3987 0.3876 0.0947 0.045 Uiso 1 1 calc R . .
H13B H 0.2564 0.3717 0.0306 0.045 Uiso 1 1 calc R . .
H13C H 0.3765 0.2987 0.0238 0.045 Uiso 1 1 calc R . .

loop_
_atom_site_aniso_label
_atom_site_aniso_U_11
_atom_site_aniso_U_22
_atom_site_aniso_U_33
_atom_site_aniso_U_23
_atom_site_aniso_U_13
_atom_site_aniso_U_12
Ir 0.01279(17) 0.01343(14) 0.01124(12) -0.00037(8) -0.00035(9) 0.00062(9)
Re 0.01378(18) 0.01509(15) 0.02258(14) 0.00089(9) 0.00078(10) 0.00107(10)
Br1 0.0167(4) 0.0200(3) 0.0269(3) -0.0042(3) -0.0030(3) -0.0021(3)
Br2 0.0235(4) 0.0314(4) 0.0259(3) -0.0135(3) -0.0057(3) 0.0068(3)
Br3 0.0253(5) 0.0340(4) 0.0345(4) 0.0202(3) 0.0132(3) 0.0105(3)
O1 0.027(4) 0.045(3) 0.029(3) -0.002(3) 0.005(2) 0.002(3)
C1 0.021(4) 0.019(3) 0.020(3) -0.001(3) -0.004(3) -0.001(3)
O2 0.020(3) 0.053(4) 0.027(2) 0.016(3) -0.004(2) 0.013(3)
C2 0.021(4) 0.019(4) 0.028(3) 0.000(3) 0.011(3) -0.006(3)
O3 0.031(4) 0.021(3) 0.132(7) -0.009(4) -0.005(4) -0.005(3)
C3 0.014(5) 0.021(4) 0.063(5) 0.005(4) -0.001(4) -0.002(3)
C4 0.021(4) 0.013(3) 0.015(3) 0.001(2) -0.001(3) 0.004(3)
C5 0.022(4) 0.018(3) 0.014(3) -0.003(2) 0.004(2) 0.002(3)
C6 0.009(4) 0.018(3) 0.020(3) 0.003(3) 0.000(2) -0.001(3)
C7 0.024(4) 0.014(3) 0.014(3) 0.002(3) -0.002(3) 0.008(3)
C8 0.019(4) 0.016(3) 0.017(3) 0.000(2) -0.002(2) 0.005(3)
C9 0.035(5) 0.015(3) 0.029(3) -0.005(3) -0.004(3) -0.003(3)
C10 0.035(5) 0.031(4) 0.010(3) -0.005(3) 0.003(3) -0.003(3)
C11 0.019(4) 0.019(3) 0.035(3) -0.005(3) 0.007(3) -0.002(3)
C12 0.017(4) 0.043(5) 0.026(3) -0.005(3) -0.016(3) -0.003(4)
C13 0.039(5) 0.028(4) 0.023(3) 0.004(3) 0.003(3) 0.006(4)

loop_
_atom_type_symbol
_atom_type_description
_atom_type_scat_dispersion_real
_atom_type_scat_dispersion_imag
_atom_type_scat_source
C C 0.0033 0.0016 'International Tables Vol C Tables 4.2.6.8 and 6.1.1.4'
H H 0.0000 0.0000 'International Tables Vol C Tables 4.2.6.8 and 6.1.1.4'
O O 0.0106 0.0060 'International Tables Vol C Tables 4.2.6.8 and 6.1.1.4'
Br Br -0.2901 2.4595 'International Tables Vol C Tables 4.2.6.8 and 6.1.1.4'
Re Re -1.0185 7.2310 'International Tables Vol C Tables 4.2.6.8 and 6.1.1.4'
Ir Ir -1.4442 7.9887 'International Tables Vol C Tables 4.2.6.8 and 6.1.1.4'

loop_
_exptl_crystal_face_index_h
_exptl_crystal_face_index_k
_exptl_crystal_face_index_l
_exptl_crystal_face_perp_dist
0 3 -1 0.0210
0 -2 -1 0.0330
0 2 1 0.0160
-3 -1 0 0.2030
0 -1 1 0.0130
3 -1 3 0.1030

loop_
_geom_angle_atom_site_label_1
_geom_angle_atom_site_label_2
_geom_angle_atom_site_label_3
_geom_angle
_geom_angle_site_symmetry_1
_geom_angle_site_symmetry_3
_geom_angle_publ_flag
C6 Ir C5 39.2(3) . . ?
C6 Ir C7 66.1(3) . . ?
C5 Ir C7 65.4(2) . . ?
C6 Ir C8 39.8(2) . . ?
C5 Ir C8 65.5(2) . . ?
C7 Ir C8 38.7(3) . . ?
C6 Ir C4 65.9(3) . . ?
C5 Ir C4 38.5(3) . . ?
C7 Ir C4 39.7(2) . . ?
C8 Ir C4 65.7(3) . . ?
C6 Ir Br2 117.67(18) . . ?
C5 Ir Br2 156.75(19) . . ?
C7 Ir Br2 106.84(16) . . ?
C8 Ir Br2 94.44(16) . . ?
C4 Ir Br2 144.79(16) . . ?
C6 Ir Br3 100.08(17) . . ?
C5 Ir Br3 101.44(17) . . ?
C7 Ir Br3 165.52(19) . . ?
C8 Ir Br3 131.82(19) . . ?
C4 Ir Br3 132.20(16) . . ?
Br2 Ir Br3 82.89(3) . . ?
C6 Ir Br1 159.53(18) . . ?
C5 Ir Br1 120.35(19) . . ?
C7 Ir Br1 109.7(2) . . ?
C8 Ir Br1 145.90(19) . . ?
C4 Ir Br1 97.6(2) . . ?
Br2 Ir Br1 82.80(3) . . ?
Br3 Ir Br1 81.76(3) . . ?
C2 Re C3 88.2(3) . . ?
C2 Re C1 88.3(3) . . ?
C3 Re C1 88.1(3) . . ?
C2 Re Br2 176.4(2) . . ?
C3 Re Br2 93.2(3) . . ?
C1 Re Br2 95.0(2) . . ?
C2 Re Br3 96.6(2) . . ?
C3 Re Br3 96.7(3) . . ?
C1 Re Br3 173.2(2) . . ?
Br2 Re Br3 79.93(3) . . ?
C2 Re Br1 98.6(2) . . ?
C3 Re Br1 172.3(3) . . ?
C1 Re Br1 95.6(2) . . ?
Br2 Re Br1 79.78(2) . . ?
Br3 Re Br1 79.06(2) . . ?
Ir Br1 Re 82.33(2) . . ?
Ir Br2 Re 83.37(2) . . ?
Ir Br3 Re 82.61(2) . . ?
O1 C1 Re 179.0(6) . . ?
O2 C2 Re 175.8(6) . . ?
O3 C3 Re 179.4(9) . . ?
C5 C4 C7 107.3(6) . . ?
C5 C4 C9 127.7(6) . . ?
C7 C4 C9 124.8(6) . . ?
C5 C4 Ir 70.5(4) . . ?
C7 C4 Ir 70.0(4) . . ?
C9 C4 Ir 127.9(5) . . ?
C4 C5 C6 109.5(5) . . ?
C4 C5 C10 125.9(6) . . ?
C6 C5 C10 124.4(6) . . ?
C4 C5 Ir 71.0(4) . . ?
C6 C5 Ir 69.8(4) . . ?
C10 C5 Ir 128.2(5) . . ?
C5 C6 C8 107.0(6) . . ?
C5 C6 C11 127.1(6) . . ?
C8 C6 C11 125.8(6) . . ?
C5 C6 Ir 71.0(4) . . ?
C8 C6 Ir 70.8(4) . . ?
C11 C6 Ir 127.1(5) . . ?
C8 C7 C4 108.0(6) . . ?
C8 C7 C13 125.4(6) . . ?
C4 C7 C13 126.6(7) . . ?
C8 C7 Ir 70.7(4) . . ?
C4 C7 Ir 70.3(3) . . ?
C13 C7 Ir 125.9(5) . . ?
C7 C8 C6 108.1(5) . . ?
C7 C8 C12 126.0(6) . . ?
C6 C8 C12 125.8(6) . . ?
C7 C8 Ir 70.6(4) . . ?
C6 C8 Ir 69.4(4) . . ?
C12 C8 Ir 126.6(5) . . ?
C4 C9 H9A 109.5 . . ?
C4 C9 H9B 109.5 . . ?
H9A C9 H9B 109.5 . . ?
C4 C9 H9C 109.5 . . ?
H9A C9 H9C 109.5 . . ?
H9B C9 H9C 109.5 . . ?
C5 C10 H10A 109.5 . . ?
C5 C10 H10B 109.5 . . ?
H10A C10 H10B 109.5 . . ?
C5 C10 H10C 109.5 . . ?
H10A C10 H10C 109.5 . . ?
H10B C10 H10C 109.5 . . ?
C6 C11 H11A 109.5 . . ?
C6 C11 H11B 109.5 . . ?
H11A C11 H11B 109.5 . . ?
C6 C11 H11C 109.5 . . ?
H11A C11 H11C 109.5 . . ?
H11B C11 H11C 109.5 . . ?
C8 C12 H12A 109.5 . . ?
C8 C12 H12B 109.5 . . ?
H12A C12 H12B 109.5 . . ?
C8 C12 H12C 109.5 . . ?
H12A C12 H12C 109.5 . . ?
H12B C12 H12C 109.5 . . ?
C7 C13 H13A 109.5 . . ?
C7 C13 H13B 109.5 . . ?
H13A C13 H13B 109.5 . . ?
C7 C13 H13C 109.5 . . ?
H13A C13 H13C 109.5 . . ?
H13B C13 H13C 109.5 . . ?

loop_
_geom_bond_atom_site_label_1
_geom_bond_atom_site_label_2
_geom_bond_distance
_geom_bond_site_symmetry_2
_geom_bond_publ_flag
Ir C6 2.129(7) . ?
Ir C5 2.144(6) . ?
Ir C7 2.146(6) . ?
Ir C8 2.147(7) . ?
Ir C4 2.150(6) . ?
Ir Br2 2.5410(7) . ?
Ir Br3 2.5677(7) . ?
Ir Br1 2.5731(8) . ?
Re C2 1.879(8) . ?
Re C3 1.893(8) . ?
Re C1 1.894(7) . ?
Re Br2 2.6260(8) . ?
Re Br3 2.6382(8) . ?
Re Br1 2.6476(8) . ?
O1 C1 1.145(9) . ?
O2 C2 1.172(9) . ?
O3 C3 1.146(10) . ?
C4 C5 1.416(9) . ?
C4 C7 1.460(8) . ?
C4 C9 1.477(10) . ?
C5 C6 1.433(9) . ?
C5 C10 1.517(8) . ?
C6 C8 1.455(9) . ?
C6 C11 1.492(10) . ?
C7 C8 1.422(10) . ?
C7 C13 1.498(9) . ?
C8 C12 1.475(9) . ?
C9 H9A 0.9800 . ?
C9 H9B 0.9800 . ?
C9 H9C 0.9800 . ?
C10 H10A 0.9800 . ?
C10 H10B 0.9800 . ?
C10 H10C 0.9800 . ?
C11 H11A 0.9800 . ?
C11 H11B 0.9800 . ?
C11 H11C 0.9800 . ?
C12 H12A 0.9800 . ?
C12 H12B 0.9800 . ?
C12 H12C 0.9800 . ?
C13 H13A 0.9800 . ?
C13 H13B 0.9800 . ?
C13 H13C 0.9800 . ?

loop_
_geom_contact_atom_site_label_1
_geom_contact_atom_site_label_2
_geom_contact_distance
_geom_contact_site_symmetry_1
_geom_contact_site_symmetry_2
_geom_contact_publ_flag
? ? ? ? ? ?

loop_
_geom_hbond_atom_site_label_D
_geom_hbond_atom_site_label_H
_geom_hbond_atom_site_label_A
_geom_hbond_distance_DH
_geom_hbond_distance_HA
_geom_hbond_distance_DA
_geom_hbond_angle_DHA
_geom_hbond_site_symmetry_A
_geom_hbond_publ_flag
? ? ? ? ? ? ? ? ?

loop_
_geom_torsion_atom_site_label_1
_geom_torsion_atom_site_label_2
_geom_torsion_atom_site_label_3
_geom_torsion_atom_site_label_4
_geom_torsion
_geom_torsion_site_symmetry_1
_geom_torsion_site_symmetry_2
_geom_torsion_site_symmetry_3
_geom_torsion_site_symmetry_4
_geom_torsion_publ_flag
C6 Ir Br1 Re 139.4(5) . . . . ?
C5 Ir Br1 Re 141.1(2) . . . . ?
C7 Ir Br1 Re -146.54(17) . . . . ?
C8 Ir Br1 Re -128.4(3) . . . . ?
C4 Ir Br1 Re 174.35(16) . . . . ?
Br2 Ir Br1 Re -41.17(2) . . . . ?
Br3 Ir Br1 Re 42.64(2) . . . . ?
C2 Re Br1 Ir -136.8(2) . . . . ?
C3 Re Br1 Ir 16(2) . . . . ?
C1 Re Br1 Ir 134.0(2) . . . . ?
Br2 Re Br1 Ir 39.95(2) . . . . ?
Br3 Re Br1 Ir -41.65(2) . . . . ?
C6 Ir Br2 Re -138.75(19) . . . . ?
C5 Ir Br2 Re -143.5(4) . . . . ?
C7 Ir Br2 Re 149.9(2) . . . . ?
C8 Ir Br2 Re -172.70(19) . . . . ?
C4 Ir Br2 Re 134.5(3) . . . . ?
Br3 Ir Br2 Re -41.07(3) . . . . ?
Br1 Ir Br2 Re 41.47(2) . . . . ?
C2 Re Br2 Ir 23(4) . . . . ?
C3 Re Br2 Ir 136.4(3) . . . . ?
C1 Re Br2 Ir -135.3(2) . . . . ?
Br3 Re Br2 Ir 40.12(2) . . . . ?
Br1 Re Br2 Ir -40.45(2) . . . . ?
C6 Ir Br3 Re 157.86(18) . . . . ?
C5 Ir Br3 Re -162.2(2) . . . . ?
C7 Ir Br3 Re 174.1(7) . . . . ?
C8 Ir Br3 Re 130.5(2) . . . . ?
C4 Ir Br3 Re -135.7(3) . . . . ?
Br2 Ir Br3 Re 40.92(3) . . . . ?
Br1 Ir Br3 Re -42.79(2) . . . . ?
C2 Re Br3 Ir 139.3(2) . . . . ?
C3 Re Br3 Ir -131.8(3) . . . . ?
C1 Re Br3 Ir 2.8(17) . . . . ?
Br2 Re Br3 Ir -39.69(2) . . . . ?
Br1 Re Br3 Ir 41.72(2) . . . . ?
C2 Re C1 O1 -7(37) . . . . ?
C3 Re C1 O1 -95(37) . . . . ?
Br2 Re C1 O1 172(100) . . . . ?
Br3 Re C1 O1 130(36) . . . . ?
Br1 Re C1 O1 91(37) . . . . ?
C3 Re C2 O2 45(9) . . . . ?
C1 Re C2 O2 -43(9) . . . . ?
Br2 Re C2 O2 159(6) . . . . ?
Br3 Re C2 O2 142(9) . . . . ?
Br1 Re C2 O2 -138(9) . . . . ?
C2 Re C3 O3 113(97) . . . . ?
C1 Re C3 O3 -158(97) . . . . ?
Br2 Re C3 O3 -64(97) . . . . ?
Br3 Re C3 O3 17(97) . . . . ?
Br1 Re C3 O3 -40(99) . . . . ?
C6 Ir C4 C5 36.8(4) . . . . ?
C7 Ir C4 C5 117.7(6) . . . . ?
C8 Ir C4 C5 80.6(4) . . . . ?
Br2 Ir C4 C5 141.1(3) . . . . ?
Br3 Ir C4 C5 -44.8(5) . . . . ?
Br1 Ir C4 C5 -130.6(4) . . . . ?
C6 Ir C4 C7 -81.0(4) . . . . ?
C5 Ir C4 C7 -117.7(6) . . . . ?
C8 Ir C4 C7 -37.2(4) . . . . ?
Br2 Ir C4 C7 23.4(6) . . . . ?
Br3 Ir C4 C7 -162.5(3) . . . . ?
Br1 Ir C4 C7 111.7(4) . . . . ?
C6 Ir C4 C9 159.9(6) . . . . ?
C5 Ir C4 C9 123.2(7) . . . . ?
C7 Ir C4 C9 -119.1(8) . . . . ?
C8 Ir C4 C9 -156.3(6) . . . . ?
Br2 Ir C4 C9 -95.7(6) . . . . ?
Br3 Ir C4 C9 78.4(6) . . . . ?
Br1 Ir C4 C9 -7.4(6) . . . . ?
C7 C4 C5 C6 1.2(8) . . . . ?
C9 C4 C5 C6 177.2(7) . . . . ?
Ir C4 C5 C6 -59.4(5) . . . . ?
C7 C4 C5 C10 -175.5(7) . . . . ?
C9 C4 C5 C10 0.5(12) . . . . ?
Ir C4 C5 C10 123.9(7) . . . . ?
C7 C4 C5 Ir 60.6(5) . . . . ?
C9 C4 C5 Ir -123.4(7) . . . . ?
C6 Ir C5 C4 -120.2(5) . . . . ?
C7 Ir C5 C4 -38.5(4) . . . . ?
C8 Ir C5 C4 -81.2(4) . . . . ?
Br2 Ir C5 C4 -113.5(5) . . . . ?
Br3 Ir C5 C4 147.8(3) . . . . ?
Br1 Ir C5 C4 60.8(4) . . . . ?
C7 Ir C5 C6 81.7(4) . . . . ?
C8 Ir C5 C6 39.0(4) . . . . ?
C4 Ir C5 C6 120.2(5) . . . . ?
Br2 Ir C5 C6 6.7(7) . . . . ?
Br3 Ir C5 C6 -92.0(3) . . . . ?
Br1 Ir C5 C6 -179.0(3) . . . . ?
C6 Ir C5 C10 118.5(8) . . . . ?
C7 Ir C5 C10 -159.8(7) . . . . ?
C8 Ir C5 C10 157.5(7) . . . . ?
C4 Ir C5 C10 -121.3(8) . . . . ?
Br2 Ir C5 C10 125.3(6) . . . . ?
Br3 Ir C5 C10 26.6(7) . . . . ?
Br1 Ir C5 C10 -60.5(7) . . . . ?
C4 C5 C6 C8 -1.9(8) . . . . ?
C10 C5 C6 C8 174.8(7) . . . . ?
Ir C5 C6 C8 -62.0(5) . . . . ?
C4 C5 C6 C11 -177.2(7) . . . . ?
C10 C5 C6 C11 -0.5(12) . . . . ?
Ir C5 C6 C11 122.7(7) . . . . ?
C4 C5 C6 Ir 60.1(5) . . . . ?
C10 C5 C6 Ir -123.1(7) . . . . ?
C7 Ir C6 C5 -79.8(4) . . . . ?
C8 Ir C6 C5 -116.6(5) . . . . ?
C4 Ir C6 C5 -36.1(3) . . . . ?
Br2 Ir C6 C5 -177.0(3) . . . . ?
Br3 Ir C6 C5 95.8(3) . . . . ?
Br1 Ir C6 C5 2.4(7) . . . . ?
C5 Ir C6 C8 116.6(5) . . . . ?
C7 Ir C6 C8 36.7(4) . . . . ?
C4 Ir C6 C8 80.4(4) . . . . ?
Br2 Ir C6 C8 -60.5(4) . . . . ?
Br3 Ir C6 C8 -147.7(3) . . . . ?
Br1 Ir C6 C8 118.9(5) . . . . ?
C5 Ir C6 C11 -122.6(7) . . . . ?
C7 Ir C6 C11 157.6(6) . . . . ?
C8 Ir C6 C11 120.9(7) . . . . ?
C4 Ir C6 C11 -158.7(6) . . . . ?
Br2 Ir C6 C11 60.4(6) . . . . ?
Br3 Ir C6 C11 -26.8(6) . . . . ?
Br1 Ir C6 C11 -120.2(6) . . . . ?
C5 C4 C7 C8 0.0(8) . . . . ?
C9 C4 C7 C8 -176.2(7) . . . . ?
Ir C4 C7 C8 61.0(5) . . . . ?
C5 C4 C7 C13 178.4(7) . . . . ?
C9 C4 C7 C13 2.2(12) . . . . ?
Ir C4 C7 C13 -120.7(7) . . . . ?
C5 C4 C7 Ir -60.9(5) . . . . ?
C9 C4 C7 Ir 122.9(7) . . . . ?
C6 Ir C7 C8 -37.8(4) . . . . ?
C5 Ir C7 C8 -80.9(4) . . . . ?
C4 Ir C7 C8 -118.2(6) . . . . ?
Br2 Ir C7 C8 75.6(4) . . . . ?
Br3 Ir C7 C8 -55.3(9) . . . . ?
Br1 Ir C7 C8 163.8(3) . . . . ?
C6 Ir C7 C4 80.5(4) . . . . ?
C5 Ir C7 C4 37.3(4) . . . . ?
C8 Ir C7 C4 118.2(6) . . . . ?
Br2 Ir C7 C4 -166.2(4) . . . . ?
Br3 Ir C7 C4 62.9(9) . . . . ?
Br1 Ir C7 C4 -77.9(4) . . . . ?
C6 Ir C7 C13 -158.1(7) . . . . ?
C5 Ir C7 C13 158.7(7) . . . . ?
C8 Ir C7 C13 -120.3(7) . . . . ?
C4 Ir C7 C13 121.4(8) . . . . ?
Br2 Ir C7 C13 -44.7(6) . . . . ?
Br3 Ir C7 C13 -175.6(5) . . . . ?
Br1 Ir C7 C13 43.5(6) . . . . ?
C4 C7 C8 C6 -1.2(8) . . . . ?
C13 C7 C8 C6 -179.6(7) . . . . ?
Ir C7 C8 C6 59.5(5) . . . . ?
C4 C7 C8 C12 177.5(7) . . . . ?
C13 C7 C8 C12 -0.8(12) . . . . ?
Ir C7 C8 C12 -121.8(7) . . . . ?
C4 C7 C8 Ir -60.7(5) . . . . ?
C13 C7 C8 Ir 120.9(7) . . . . ?
C5 C6 C8 C7 1.9(8) . . . . ?
C11 C6 C8 C7 177.3(7) . . . . ?
Ir C6 C8 C7 -60.2(5) . . . . ?
C5 C6 C8 C12 -176.8(7) . . . . ?
C11 C6 C8 C12 -1.5(12) . . . . ?
Ir C6 C8 C12 121.0(7) . . . . ?
C5 C6 C8 Ir 62.1(5) . . . . ?
C11 C6 C8 Ir -122.5(7) . . . . ?
C6 Ir C8 C7 119.0(5) . . . . ?
C5 Ir C8 C7 80.6(4) . . . . ?
C4 Ir C8 C7 38.2(4) . . . . ?
Br2 Ir C8 C7 -111.6(3) . . . . ?
Br3 Ir C8 C7 164.0(3) . . . . ?
Br1 Ir C8 C7 -27.9(5) . . . . ?
C5 Ir C8 C6 -38.4(4) . . . . ?
C7 Ir C8 C6 -119.0(5) . . . . ?
C4 Ir C8 C6 -80.8(4) . . . . ?
Br2 Ir C8 C6 129.4(4) . . . . ?
Br3 Ir C8 C6 45.0(4) . . . . ?
Br1 Ir C8 C6 -146.9(3) . . . . ?
C6 Ir C8 C12 -120.0(8) . . . . ?
C5 Ir C8 C12 -158.4(7) . . . . ?
C7 Ir C8 C12 121.0(8) . . . . ?
C4 Ir C8 C12 159.2(7) . . . . ?
Br2 Ir C8 C12 9.4(6) . . . . ?
Br3 Ir C8 C12 -75.0(7) . . . . ?
Br1 Ir C8 C12 93.1(7) . . . . ?
